data_2227953
loop_
_publ_author_name
'DeBurgomaster, Paul'
'Zubieta, Jon'

_publ_section_title
;
 <i>catena</i>-Poly[[bis(\m-5-bromopyridine-3-carboxylato-\k^2^<i>O</i>:<i>O</i>')dicopper(II)]-bis(\m-5-bromopyridine-3-carboxylato)-\k^3^<i>O</i>,<i>O</i>':<i>N</i>;\k^3^<i>N</i>:<i>O</i>,<i>O</i>']
;
_journal_coeditor_code RN2072
_journal_issue 11
_journal_name_full 'Acta Crystallographica Section E'
_journal_page_first m1459
_journal_paper_doi 10.1107/S160053681004242X
_journal_volume 66
_journal_year 2010
_chemical_formula_iupac '[Cu2 (C6 H3 Br N O2)4]'
_chemical_formula_moiety 'C24 H12 Br4 Cu2 N4 O8'
_chemical_formula_sum 'C24 H12 Br4 Cu2 N4 O8'
_chemical_formula_weight 931.11
_chemical_name_systematic
;
<i>catena</i>-Poly[[bis(\m-5-bromopyridine-3-carboxylato-
\k^2^<i>O</i>:<i>O</i>')dicopper(II)]-bis(\m-5-bromopyridine-3-carboxylato)-
\k^3^<i>O</i>,<i>O</i>':<i>N</i>;\k^3^<i>N</i>:<i>O</i>,<i>O</i>']
;
_space_group_IT_number 14
_symmetry_cell_setting monoclinic
_symmetry_space_group_name_Hall '-P 2yn'
_symmetry_space_group_name_H-M 'P 1 21/n 1'
_atom_sites_solution_hydrogens geom
_atom_sites_solution_primary direct
_atom_sites_solution_secondary difmap
_audit_creation_method SHELXL-97
_cell_angle_alpha 90.00
_cell_angle_beta 115.432(2)
_cell_angle_gamma 90.00
_cell_formula_units_Z 2
_cell_length_a 11.1390(12)
_cell_length_b 11.5866(13)
_cell_length_c 12.6325(14)
_cell_measurement_reflns_used 3266
_cell_measurement_temperature 90(2)
_cell_measurement_theta_max 28.30
_cell_measurement_theta_min 2.44
_cell_volume 1472.4(3)
_computing_cell_refinement 'SAINT (Bruker, 1998)'
_computing_data_collection 'SMART (Bruker, 1998)'
_computing_data_reduction 'SAINT (Bruker, 1998)'
_computing_molecular_graphics 'DIAMOND (Brandenburg & Putz, 1999)'
_computing_publication_material 'SHELXTL (Sheldrick, 2008)'
_computing_structure_refinement 'SHELXL97 (Sheldrick, 2008)'
_computing_structure_solution 'SHELXS97 (Sheldrick, 2008)'
_diffrn_ambient_temperature 90(2)
_diffrn_detector_area_resol_mean 512
_diffrn_measured_fraction_theta_full 0.999
_diffrn_measured_fraction_theta_max 0.999
_diffrn_measurement_device_type 'Bruker APEX CCD area-detector'
_diffrn_measurement_method '\f and \w'
_diffrn_radiation_monochromator graphite
_diffrn_radiation_source 'fine-focus sealed tube'
_diffrn_radiation_type MoK\a
_diffrn_radiation_wavelength 0.71073
_diffrn_reflns_av_R_equivalents 0.0219
_diffrn_reflns_av_sigmaI/netI 0.0194
_diffrn_reflns_limit_h_max 14
_diffrn_reflns_limit_h_min -14
_diffrn_reflns_limit_k_max 14
_diffrn_reflns_limit_k_min -15
_diffrn_reflns_limit_l_max 16
_diffrn_reflns_limit_l_min -15
_diffrn_reflns_number 14281
_diffrn_reflns_theta_full 28.07
_diffrn_reflns_theta_max 28.07
_diffrn_reflns_theta_min 2.04
_diffrn_standards_number 0
_exptl_absorpt_coefficient_mu 6.925
_exptl_absorpt_correction_T_max 0.2564
_exptl_absorpt_correction_T_min 0.1955
_exptl_absorpt_correction_type multi-scan
_exptl_absorpt_process_details '(SADABS; Bruker, 1998)'
_exptl_crystal_colour blue
_exptl_crystal_density_diffrn 2.100
_exptl_crystal_density_meas 2.09(2)
_exptl_crystal_density_method flotation
_exptl_crystal_description block
_exptl_crystal_F_000 892
_exptl_crystal_size_max 0.35
_exptl_crystal_size_mid 0.30
_exptl_crystal_size_min 0.27
_refine_diff_density_max 0.768
_refine_diff_density_min -0.511
_refine_ls_extinction_method none
_refine_ls_goodness_of_fit_ref 1.048
_refine_ls_hydrogen_treatment constr
_refine_ls_matrix_type full
_refine_ls_number_parameters 190
_refine_ls_number_reflns 3571
_refine_ls_number_restraints 0
_refine_ls_restrained_S_all 1.048
_refine_ls_R_factor_all 0.0252
_refine_ls_R_factor_gt 0.0212
_refine_ls_shift/su_max 0.001
_refine_ls_shift/su_mean 0.000
_refine_ls_structure_factor_coef Fsqd
_refine_ls_weighting_details 'calc w=1/[\s^2^(Fo^2^)+(0.0258P)^2^+1.3076P] where P=(Fo^2^+2Fc^2^)/3'
_refine_ls_weighting_scheme calc
_refine_ls_wR_factor_gt 0.0520
_refine_ls_wR_factor_ref 0.0535
_reflns_number_gt 3218
_reflns_number_total 3571
_reflns_threshold_expression I>2sigma(I)
_cod_data_source_file rn2072.cif
_cod_data_source_block I
_cod_original_sg_symbol_H-M 'P 21/n'
_cod_database_code 2227953
_cod_database_fobs_code 2227953

loop_
_symmetry_equiv_pos_as_xyz
'x, y, z'
'-x+1/2, y+1/2, -z+1/2'
'-x, -y, -z'
'x-1/2, -y-1/2, z-1/2'

loop_
_atom_site_type_symbol
_atom_site_label
_atom_site_fract_x
_atom_site_fract_y
_atom_site_fract_z
_atom_site_U_iso_or_equiv
_atom_site_adp_type
_atom_site_calc_flag
_atom_site_refinement_flags
_atom_site_occupancy
_atom_site_disorder_assembly
_atom_site_disorder_group
Br Br1 -0.18056(2) 0.76143(2) -0.11231(2) 0.02559(7) Uani d . 1 . .
Br Br2 0.84249(2) 0.868086(18) 0.603257(19) 0.02064(6) Uani d . 1 . .
Cu Cu1 0.56886(2) 1.02600(2) 0.11208(2) 0.01009(6) Uani d . 1 . .
O O1 0.40781(14) 0.98221(13) 0.12844(14) 0.0179(3) Uani d . 1 . .
O O2 0.29176(14) 0.93567(13) -0.06153(13) 0.0174(3) Uani d . 1 . .
O O3 1.00043(14) 1.31393(12) 0.57312(13) 0.0153(3) Uani d . 1 . .
O O4 0.88355(15) 1.36151(12) 0.38361(13) 0.0176(3) Uani d . 1 . .
N N1 0.08987(19) 0.89646(18) 0.19994(17) 0.0232(4) Uani d . 1 . .
N N2 0.70137(17) 1.05035(15) 0.29489(15) 0.0142(3) Uani d . 1 . .
C C1 -0.0161(2) 0.8474(2) 0.1151(2) 0.0214(5) Uani d . 1 . .
H H1 -0.0875 0.8233 0.1320 0.026 Uiso calc R 1 . .
C C2 -0.0258(2) 0.83017(19) 0.00277(19) 0.0176(4) Uani d . 1 . .
C C3 0.0770(2) 0.86282(17) -0.0242(2) 0.0161(4) Uani d . 1 . .
H H3 0.0718 0.8518 -0.1006 0.019 Uiso calc R 1 . .
C C4 0.1886(2) 0.91256(18) 0.06474(19) 0.0146(4) Uani d . 1 . .
C C5 0.1900(2) 0.92849(19) 0.17425(19) 0.0181(4) Uani d . 1 . .
H H5 0.2657 0.9639 0.2340 0.022 Uiso calc R 1 . .
C C6 0.30570(19) 0.94647(17) 0.04201(19) 0.0139(4) Uani d . 1 . .
C C7 0.7262(2) 0.96880(18) 0.37741(18) 0.0146(4) Uani d . 1 . .
H H7 0.6806 0.8971 0.3561 0.018 Uiso calc R 1 . .
C C8 0.8166(2) 0.98675(17) 0.49263(18) 0.0137(4) Uani d . 1 . .
C C9 0.8847(2) 1.09039(17) 0.52675(18) 0.0138(4) Uani d . 1 . .
H H9 0.9470 1.1034 0.6056 0.017 Uiso calc R 1 . .
C C10 0.85843(19) 1.17443(17) 0.44120(18) 0.0116(4) Uani d . 1 . .
C C11 0.76676(19) 1.15074(17) 0.32653(18) 0.0132(4) Uani d . 1 . .
H H11 0.7500 1.2083 0.2683 0.016 Uiso calc R 1 . .
C C12 0.92049(19) 1.29269(17) 0.46889(18) 0.0124(4) Uani d . 1 . .

loop_
_atom_site_aniso_label
_atom_site_aniso_U_11
_atom_site_aniso_U_22
_atom_site_aniso_U_33
_atom_site_aniso_U_12
_atom_site_aniso_U_13
_atom_site_aniso_U_23
Br1 0.01981(11) 0.03107(13) 0.02547(13) -0.01189(9) 0.00931(10) -0.00522(10)
Br2 0.03049(12) 0.01399(11) 0.01496(11) -0.00414(8) 0.00738(9) 0.00332(8)
Cu1 0.01025(11) 0.00862(12) 0.00980(12) 0.00020(8) 0.00280(9) 0.00007(9)
O1 0.0152(7) 0.0211(8) 0.0180(8) -0.0049(6) 0.0078(6) -0.0028(6)
O2 0.0140(7) 0.0229(8) 0.0163(8) -0.0013(6) 0.0073(6) 0.0000(6)
O3 0.0183(7) 0.0113(7) 0.0127(7) -0.0035(6) 0.0033(6) -0.0016(6)
O4 0.0220(8) 0.0105(7) 0.0139(8) -0.0030(6) 0.0015(6) 0.0012(6)
N1 0.0233(10) 0.0302(11) 0.0186(10) -0.0033(8) 0.0113(8) 0.0015(8)
N2 0.0163(8) 0.0120(8) 0.0130(9) -0.0012(6) 0.0049(7) -0.0006(7)
C1 0.0197(10) 0.0245(11) 0.0239(12) -0.0031(9) 0.0130(9) 0.0016(9)
C2 0.0142(9) 0.0171(10) 0.0201(11) -0.0033(8) 0.0060(8) -0.0010(9)
C3 0.0176(10) 0.0140(10) 0.0184(11) 0.0002(8) 0.0092(8) 0.0003(8)
C4 0.0143(9) 0.0124(9) 0.0175(10) 0.0008(7) 0.0073(8) 0.0024(8)
C5 0.0169(10) 0.0190(11) 0.0170(11) -0.0025(8) 0.0060(8) 0.0001(8)
C6 0.0132(9) 0.0090(9) 0.0197(11) 0.0008(7) 0.0071(8) 0.0017(8)
C7 0.0168(10) 0.0119(9) 0.0151(10) -0.0038(7) 0.0068(8) -0.0024(8)
C8 0.0174(9) 0.0116(9) 0.0125(10) 0.0005(7) 0.0068(8) 0.0038(8)
C9 0.0145(9) 0.0143(10) 0.0115(10) -0.0005(7) 0.0045(8) -0.0016(8)
C10 0.0130(9) 0.0094(9) 0.0127(10) 0.0000(7) 0.0056(7) -0.0011(7)
C11 0.0142(9) 0.0114(9) 0.0132(10) -0.0007(7) 0.0053(8) 0.0013(7)
C12 0.0125(9) 0.0107(9) 0.0154(10) 0.0004(7) 0.0072(8) -0.0007(8)

loop_
_atom_type_symbol
_atom_type_description
_atom_type_scat_dispersion_real
_atom_type_scat_dispersion_imag
_atom_type_scat_source
C C 0.0033 0.0016 'International Tables Vol C Tables 4.2.6.8 and 6.1.1.4'
H H 0.0000 0.0000 'International Tables Vol C Tables 4.2.6.8 and 6.1.1.4'
N N 0.0061 0.0033 'International Tables Vol C Tables 4.2.6.8 and 6.1.1.4'
O O 0.0106 0.0060 'International Tables Vol C Tables 4.2.6.8 and 6.1.1.4'
Cu Cu 0.3201 1.2651 'International Tables Vol C Tables 4.2.6.8 and 6.1.1.4'
Br Br -0.2901 2.4595 'International Tables Vol C Tables 4.2.6.8 and 6.1.1.4'

loop_
_geom_angle_atom_site_label_1
_geom_angle_atom_site_label_2
_geom_angle_atom_site_label_3
_geom_angle_site_symmetry_1
_geom_angle_site_symmetry_3
_geom_angle
_geom_angle_publ_flag
O1 Cu1 O2 . 3_675 168.33(6) ?
O1 Cu1 O4 . 2_645 89.67(6) ?
O2 Cu1 O4 3_675 2_645 89.25(7) ?
O1 Cu1 O3 . 4_585 89.81(6) ?
O2 Cu1 O3 3_675 4_585 88.91(6) ?
O4 Cu1 O3 2_645 4_585 168.37(6) ?
O1 Cu1 N2 . . 99.05(7) ?
O2 Cu1 N2 3_675 . 92.60(6) ?
O4 Cu1 N2 2_645 . 92.56(6) ?
O3 Cu1 N2 4_585 . 99.00(6) ?
O1 Cu1 Cu1 . 3_675 85.28(5) ?
O2 Cu1 Cu1 3_675 3_675 83.08(5) ?
O4 Cu1 Cu1 2_645 3_675 80.50(4) ?
O3 Cu1 Cu1 4_585 3_675 87.88(4) ?
N2 Cu1 Cu1 . 3_675 171.84(5) ?
C6 O1 Cu1 . . 121.33(13) ?
C6 O2 Cu1 . 3_675 123.66(13) ?
C12 O3 Cu1 . 4_686 117.81(13) ?
C12 O4 Cu1 . 2_655 127.10(14) ?
C1 N1 C5 . . 117.7(2) ?
C11 N2 C7 . . 118.33(18) ?
C11 N2 Cu1 . . 117.85(14) ?
C7 N2 Cu1 . . 123.76(14) ?
N1 C1 C2 . . 122.4(2) ?
N1 C1 H1 . . 118.8 ?
C2 C1 H1 . . 118.8 ?
C3 C2 C1 . . 120.2(2) ?
C3 C2 Br1 . . 120.35(17) ?
C1 C2 Br1 . . 119.44(15) ?
C2 C3 C4 . . 117.5(2) ?
C2 C3 H3 . . 121.2 ?
C4 C3 H3 . . 121.2 ?
C5 C4 C3 . . 118.87(19) ?
C5 C4 C6 . . 121.06(19) ?
C3 C4 C6 . . 120.06(19) ?
N1 C5 C4 . . 123.3(2) ?
N1 C5 H5 . . 118.3 ?
C4 C5 H5 . . 118.3 ?
O2 C6 O1 . . 126.63(18) ?
O2 C6 C4 . . 116.34(18) ?
O1 C6 C4 . . 117.03(18) ?
N2 C7 C8 . . 121.60(18) ?
N2 C7 H7 . . 119.2 ?
C8 C7 H7 . . 119.2 ?
C7 C8 C9 . . 120.71(18) ?
C7 C8 Br2 . . 118.60(15) ?
C9 C8 Br2 . . 120.67(16) ?
C8 C9 C10 . . 117.44(19) ?
C8 C9 H9 . . 121.3 ?
C10 C9 H9 . . 121.3 ?
C9 C10 C11 . . 119.06(18) ?
C9 C10 C12 . . 122.30(18) ?
C11 C10 C12 . . 118.57(17) ?
N2 C11 C10 . . 122.86(18) ?
N2 C11 H11 . . 118.6 ?
C10 C11 H11 . . 118.6 ?
O3 C12 O4 . . 126.62(18) ?
O3 C12 C10 . . 117.99(18) ?
O4 C12 C10 . . 115.38(18) ?

loop_
_geom_bond_atom_site_label_1
_geom_bond_atom_site_label_2
_geom_bond_site_symmetry_2
_geom_bond_distance
_geom_bond_publ_flag
Br1 C2 . 1.888(2) ?
Br2 C8 . 1.892(2) ?
Cu1 O1 . 1.9588(14) ?
Cu1 O2 3_675 1.9665(14) ?
Cu1 O4 2_645 1.9726(14) ?
Cu1 O3 4_585 1.9852(14) ?
Cu1 N2 . 2.1595(18) ?
Cu1 Cu1 3_675 2.6465(5) ?
O1 C6 . 1.261(3) ?
O2 C6 . 1.255(3) ?
O3 C12 . 1.257(2) ?
O4 C12 . 1.259(2) ?
N1 C1 . 1.334(3) ?
N1 C5 . 1.340(3) ?
N2 C11 . 1.339(3) ?
N2 C7 . 1.345(3) ?
C1 C2 . 1.390(3) ?
C1 H1 . 0.9500 ?
C2 C3 . 1.380(3) ?
C3 C4 . 1.393(3) ?
C3 H3 . 0.9500 ?
C4 C5 . 1.389(3) ?
C4 C6 . 1.504(3) ?
C5 H5 . 0.9500 ?
C7 C8 . 1.384(3) ?
C7 H7 . 0.9500 ?
C8 C9 . 1.387(3) ?
C9 C10 . 1.389(3) ?
C9 H9 . 0.9500 ?
C10 C11 . 1.395(3) ?
C10 C12 . 1.507(3) ?
C11 H11 . 0.9500 ?

loop_
_geom_torsion_atom_site_label_1
_geom_torsion_atom_site_label_2
_geom_torsion_atom_site_label_3
_geom_torsion_atom_site_label_4
_geom_torsion_site_symmetry_1
_geom_torsion_site_symmetry_2
_geom_torsion_site_symmetry_3
_geom_torsion_site_symmetry_4
_geom_torsion
_geom_torsion_publ_flag
O2 Cu1 O1 C6 3_675 . . . 5.4(4) ?
O4 Cu1 O1 C6 2_645 . . . -79.30(16) ?
O3 Cu1 O1 C6 4_585 . . . 89.08(16) ?
N2 Cu1 O1 C6 . . . . -171.84(15) ?
Cu1 Cu1 O1 C6 3_675 . . . 1.20(15) ?
O1 Cu1 N2 C11 . . . . -127.00(15) ?
O2 Cu1 N2 C11 3_675 . . . 53.57(15) ?
O4 Cu1 N2 C11 2_645 . . . 142.93(15) ?
O3 Cu1 N2 C11 4_585 . . . -35.75(15) ?
O1 Cu1 N2 C7 . . . . 56.05(17) ?
O2 Cu1 N2 C7 3_675 . . . -123.39(16) ?
O4 Cu1 N2 C7 2_645 . . . -34.03(16) ?
O3 Cu1 N2 C7 4_585 . . . 147.30(16) ?
C5 N1 C1 C2 . . . . -0.7(3) ?
N1 C1 C2 C3 . . . . 0.8(4) ?
N1 C1 C2 Br1 . . . . -179.34(18) ?
C1 C2 C3 C4 . . . . 0.1(3) ?
Br1 C2 C3 C4 . . . . -179.72(15) ?
C2 C3 C4 C5 . . . . -1.1(3) ?
C2 C3 C4 C6 . . . . 178.03(19) ?
C1 N1 C5 C4 . . . . -0.3(3) ?
C3 C4 C5 N1 . . . . 1.2(3) ?
C6 C4 C5 N1 . . . . -177.9(2) ?
Cu1 O2 C6 O1 3_675 . . . -0.2(3) ?
Cu1 O2 C6 C4 3_675 . . . -179.81(13) ?
Cu1 O1 C6 O2 . . . . -1.0(3) ?
Cu1 O1 C6 C4 . . . . 178.63(13) ?
C5 C4 C6 O2 . . . . -175.55(19) ?
C3 C4 C6 O2 . . . . 5.4(3) ?
C5 C4 C6 O1 . . . . 4.8(3) ?
C3 C4 C6 O1 . . . . -174.31(19) ?
C11 N2 C7 C8 . . . . 0.1(3) ?
Cu1 N2 C7 C8 . . . . 177.04(15) ?
N2 C7 C8 C9 . . . . 0.1(3) ?
N2 C7 C8 Br2 . . . . 178.81(15) ?
C7 C8 C9 C10 . . . . 0.1(3) ?
Br2 C8 C9 C10 . . . . -178.61(14) ?
C8 C9 C10 C11 . . . . -0.4(3) ?
C8 C9 C10 C12 . . . . 176.54(18) ?
C7 N2 C11 C10 . . . . -0.5(3) ?
Cu1 N2 C11 C10 . . . . -177.61(15) ?
C9 C10 C11 N2 . . . . 0.7(3) ?
C12 C10 C11 N2 . . . . -176.43(18) ?
Cu1 O3 C12 O4 4_686 . . . 4.0(3) ?
Cu1 O3 C12 C10 4_686 . . . -174.39(12) ?
Cu1 O4 C12 O3 2_655 . . . -3.7(3) ?
Cu1 O4 C12 C10 2_655 . . . 174.71(12) ?
C9 C10 C12 O3 . . . . 1.3(3) ?
C11 C10 C12 O3 . . . . 178.26(18) ?
C9 C10 C12 O4 . . . . -177.28(18) ?
C11 C10 C12 O4 . . . . -0.3(3) ?
